data_4037347
loop_
_publ_author_name
'Gomes, Jos\'e'
'Daeppen, Christophe'
'Liffert, Raphael'
'Roesslein, Joel'
'Kaufmann, Elias'
'Heikinheimo, Annakaisa'
'Neuburger, Markus'
'Gademann, Karl'

_publ_section_title
;
 Formal Total Synthesis of (-)-Jiadifenolide and Synthetic Studies toward
 seco-Prezizaane-Type Sesquiterpenes.
;
_journal_issue 22
_journal_name_full 'The Journal of organic chemistry'
_journal_page_first 11017
_journal_page_last 11034
_journal_paper_doi 10.1021/acs.joc.6b02039
_journal_volume 81
_journal_year 2016
_chemical_absolute_configuration ad
_chemical_formula_moiety 'C15 H18 O5'
_chemical_formula_sum 'C15 H18 O5'
_chemical_formula_weight 278.30
_space_group_IT_number 4
_space_group_name_Hall 'P 2yb'
_space_group_name_H-M_alt 'P 1 21 1'
_symmetry_cell_setting monoclinic
_symmetry_space_group_name_Hall 'P 2yb'
_symmetry_space_group_name_H-M 'P 1 21 1'
_atom_sites_solution_hydrogens difmap
_atom_sites_solution_primary direct
_cell_angle_alpha 90
_cell_angle_beta 95.474(3)
_cell_angle_gamma 90
_cell_formula_units_Z 2
_cell_length_a 7.3214(4)
_cell_length_b 9.0142(6)
_cell_length_c 10.4450(6)
_cell_measurement_reflns_used 4894
_cell_measurement_temperature 293
_cell_measurement_theta_max 67
_cell_measurement_theta_min 5
_cell_volume 686.19(7)
_computing_cell_refinement 'Apex2 (Bruker AXS, 2006)'
_computing_data_collection 'Apex2 (Bruker AXS, 2006)'
_computing_data_reduction 'Apex2 (Bruker AXS, 2006)'
_computing_molecular_graphics 'CAMERON (Watkin et al., 1996)'
_computing_publication_material 'CRYSTALS (Betteridge et al., 2003)'
_computing_structure_refinement 'CRYSTALS (Betteridge et al., 2003)'
_computing_structure_solution 'SIR92 (Altomare et al., 1994)'
_diffrn_ambient_temperature 293
_diffrn_measured_fraction_theta_full 0.995
_diffrn_measured_fraction_theta_max 0.985
_diffrn_measurement_device Area
_diffrn_measurement_device_type 'Bruker Kappa Apex2'
_diffrn_measurement_method '\f & \w scans'
_diffrn_radiation_monochromator graphite
_diffrn_radiation_type 'Cu K\a'
_diffrn_radiation_wavelength 1.54178
_diffrn_reflns_av_R_equivalents 0.034
_diffrn_reflns_limit_h_max 8
_diffrn_reflns_limit_h_min -8
_diffrn_reflns_limit_k_max 10
_diffrn_reflns_limit_k_min -10
_diffrn_reflns_limit_l_max 12
_diffrn_reflns_limit_l_min -12
_diffrn_reflns_number 6473
_diffrn_reflns_theta_full 66.500
_diffrn_reflns_theta_max 67.672
_diffrn_reflns_theta_min 6.072
_diffrn_standards_number 0
_exptl_absorpt_coefficient_mu 0.840
_exptl_absorpt_correction_T_max 0.95
_exptl_absorpt_correction_T_min 0.90
_exptl_absorpt_correction_type multi-scan
_exptl_absorpt_process_details 'SADABS (Siemens, 1996)'
_exptl_crystal_colour colourless
_exptl_crystal_density_diffrn 1.347
_exptl_crystal_density_method 'not measured'
_exptl_crystal_description block
_exptl_crystal_F_000 296
_exptl_crystal_size_max 0.210
_exptl_crystal_size_mid 0.130
_exptl_crystal_size_min 0.060
_refine_diff_density_max 0.13
_refine_diff_density_min -0.09
_refine_ls_abs_structure_details 'Flack (1983), 1315 Friedel-pairs'
_refine_ls_abs_structure_Flack 0.0(2)
_refine_ls_extinction_method None
_refine_ls_goodness_of_fit_ref 1.1221
_refine_ls_hydrogen_treatment constr
_refine_ls_matrix_type full
_refine_ls_number_parameters 182
_refine_ls_number_reflns 2232
_refine_ls_number_restraints 1
_refine_ls_R_factor_all 0.0348
_refine_ls_R_factor_gt 0.0341
_refine_ls_shift/su_max 0.0001832
_refine_ls_shift/su_mean 0.0000402
_refine_ls_structure_factor_coef F
_refine_ls_weighting_details
;
 Method, part 1, Chebychev polynomial, (Watkin, 1994, Prince, 1982) 
 [weight] = 1.0/[A~0~*T~0~(x)+A~1~*T~1~(x) ... +A~n-1~]*T~n-1~(x)] 
 where A~i~ are the Chebychev coefficients listed below and x= Fcalc/Fmax 
 Method = Robust Weighting (Prince, 1982) 
 W = [weight] * [1-(deltaF/6*sigmaF)^2^]^2^ 
 A~i~ are: 
 0.130 0.547E-01 0.104E-01 
;
_refine_ls_weighting_scheme calc
_refine_ls_wR_factor_all 0.0375
_refine_ls_wR_factor_gt 0.0351
_refine_ls_wR_factor_ref 0.0348
_reflns_limit_h_max 8
_reflns_limit_h_min -8
_reflns_limit_k_max 10
_reflns_limit_k_min -10
_reflns_limit_l_max 12
_reflns_limit_l_min 0
_reflns_number_gt 2267
_reflns_number_total 2329
_reflns_threshold_expression I>2.0\s(I)
_oxford_diffrn_Wilson_B_factor 0.00
_oxford_diffrn_Wilson_scale 0.00
_oxford_refine_ls_r_factor_ref 0.0337
_oxford_refine_ls_scale 0.5602(8)
_oxford_reflns_number_all 2321
_oxford_reflns_threshold_expression_ref I>0.0\s(I)
_cod_data_source_file jo6b02039_si_002.cif
_cod_data_source_block 29
_cod_original_sg_symbol_H-M 'P 21'
_cod_database_code 4037347

loop_
_symmetry_equiv_pos_as_xyz
x,y,z
-x,y+1/2,-z

loop_
_atom_site_label
_atom_site_type_symbol
_atom_site_fract_x
_atom_site_fract_y
_atom_site_fract_z
_atom_site_U_iso_or_equiv
_atom_site_occupancy
_atom_site_adp_type
_atom_site_refinement_flags_posn
O1 O 0.55613(18) 0.4713(2) 0.12827(12) 0.0727 1.0000 Uani .
O2 O 0.4039(2) 0.6824(3) 0.1281(2) 0.1279 1.0000 Uani .
O3 O 0.53541(19) 0.55662(17) 0.40072(13) 0.0700 1.0000 Uani .
O4 O 0.3229(2) 0.2328(2) 0.24066(19) 0.1028 1.0000 Uani .
O5 O 0.25432(19) 0.3174(2) 0.42910(18) 0.0963 1.0000 Uani .
C1 C 0.7999(2) 0.52148(19) 0.29278(15) 0.0488 1.0000 Uani .
C2 C 0.7183(2) 0.4004(2) 0.19662(15) 0.0520 1.0000 Uani .
C3 C 0.5183(3) 0.6018(3) 0.1798(2) 0.0764 1.0000 Uani .
C4 C 0.6343(3) 0.6208(2) 0.3031(2) 0.0650 1.0000 Uani .
C5 C 0.8570(3) 0.3855(3) 0.09738(18) 0.0686 1.0000 Uani .
C6 C 0.9385(3) 0.5404(2) 0.09178(18) 0.0654 1.0000 Uani .
C7 C 0.9664(2) 0.5871(2) 0.23096(17) 0.0565 1.0000 Uani .
C8 C 0.9961(4) 0.7534(3) 0.2508(3) 0.0950 1.0000 Uani .
C9 C 0.8338(3) 0.4654(3) 0.42934(16) 0.0658 1.0000 Uani .
C10 C 0.6382(3) 0.4310(3) 0.45515(17) 0.0674 1.0000 Uani .
C11 C 0.5741(2) 0.2881(2) 0.3877(2) 0.0646 1.0000 Uani .
C12 C 0.3673(3) 0.2830(3) 0.3592(2) 0.0751 1.0000 Uani .
C13 C 0.4833(4) 0.1887(3) 0.1810(3) 0.1021 1.0000 Uani .
C14 C 0.6520(3) 0.2562(2) 0.2589(2) 0.0644 1.0000 Uani .
C15 C 0.8068(4) 0.1397(2) 0.2740(3) 0.0993 1.0000 Uani .
H41 H 0.6663 0.7231 0.3237 0.0773 1.0000 Uiso R
H51 H 0.9547 0.3153 0.1322 0.0833 1.0000 Uiso R
H52 H 0.7989 0.3495 0.0173 0.0822 1.0000 Uiso R
H61 H 1.0506 0.5390 0.0519 0.0761 1.0000 Uiso R
H62 H 0.8515 0.6063 0.0444 0.0777 1.0000 Uiso R
H71 H 1.0717 0.5346 0.2705 0.0671 1.0000 Uiso R
H81 H 1.1157 0.7754 0.2196 0.1405 1.0000 Uiso R
H82 H 0.9994 0.7743 0.3423 0.1410 1.0000 Uiso R
H83 H 0.8999 0.8071 0.2026 0.1413 1.0000 Uiso R
H91 H 0.8888 0.5411 0.4880 0.0785 1.0000 Uiso R
H92 H 0.9132 0.3790 0.4366 0.0771 1.0000 Uiso R
H101 H 0.6236 0.4261 0.5482 0.0787 1.0000 Uiso R
H111 H 0.6064 0.2064 0.4457 0.0776 1.0000 Uiso R
H131 H 0.4715 0.2237 0.0918 0.1228 1.0000 Uiso R
H132 H 0.4951 0.0805 0.1796 0.1227 1.0000 Uiso R
H151 H 0.7690 0.0613 0.3297 0.1478 1.0000 Uiso R
H152 H 0.9237 0.1847 0.3077 0.1479 1.0000 Uiso R
H153 H 0.8183 0.1020 0.1881 0.1487 1.0000 Uiso R

loop_
_atom_site_aniso_label
_atom_site_aniso_U_11
_atom_site_aniso_U_22
_atom_site_aniso_U_33
_atom_site_aniso_U_23
_atom_site_aniso_U_13
_atom_site_aniso_U_12
O1 0.0537(7) 0.1042(11) 0.0585(7) 0.0111(7) -0.0031(6) -0.0009(7)
O2 0.0794(11) 0.164(2) 0.1428(16) 0.0801(15) 0.0236(11) 0.0589(13)
O3 0.0671(8) 0.0735(9) 0.0740(8) 0.0012(7) 0.0314(7) 0.0188(7)
O4 0.0595(9) 0.1328(16) 0.1168(14) 0.0050(12) 0.0121(9) -0.0262(9)
O5 0.0561(8) 0.1128(13) 0.1259(13) 0.0426(11) 0.0392(9) 0.0200(8)
C1 0.0449(8) 0.0540(9) 0.0482(8) -0.0027(7) 0.0082(6) 0.0072(7)
C2 0.0434(8) 0.0593(10) 0.0537(9) -0.0028(8) 0.0072(7) 0.0004(7)
C3 0.0500(10) 0.0971(17) 0.0843(14) 0.0355(13) 0.0183(10) 0.0194(11)
C4 0.0667(11) 0.0562(10) 0.0759(12) 0.0035(9) 0.0270(10) 0.0147(9)
C5 0.0662(11) 0.0818(13) 0.0607(10) -0.0196(10) 0.0217(9) -0.0120(10)
C6 0.0604(10) 0.0775(13) 0.0610(11) 0.0031(9) 0.0204(8) -0.0067(10)
C7 0.0484(8) 0.0571(10) 0.0651(10) -0.0022(9) 0.0116(8) 0.0002(8)
C8 0.1000(17) 0.0680(14) 0.123(2) -0.0200(13) 0.0429(15) -0.0220(12)
C9 0.0560(10) 0.0914(14) 0.0495(9) -0.0016(9) 0.0031(7) 0.0024(10)
C10 0.0619(11) 0.0947(15) 0.0474(9) 0.0096(10) 0.0147(7) 0.0141(10)
C11 0.0491(9) 0.0685(12) 0.0788(12) 0.0281(10) 0.0187(8) 0.0121(8)
C12 0.0509(10) 0.0797(14) 0.0972(16) 0.0336(12) 0.0201(11) 0.0091(10)
C13 0.0894(17) 0.103(2) 0.117(2) -0.0260(16) 0.0291(16) -0.0408(15)
C14 0.0568(10) 0.0558(10) 0.0838(12) -0.0023(9) 0.0227(9) -0.0047(9)
C15 0.0916(17) 0.0551(12) 0.159(3) 0.0087(14) 0.0543(17) 0.0129(11)

loop_
_atom_type_symbol
_atom_type_scat_dispersion_real
_atom_type_scat_dispersion_imag
_atom_type_scat_Cromer_Mann_a1
_atom_type_scat_Cromer_Mann_b1
_atom_type_scat_Cromer_Mann_a2
_atom_type_scat_Cromer_Mann_b2
_atom_type_scat_Cromer_Mann_a3
_atom_type_scat_Cromer_Mann_b3
_atom_type_scat_Cromer_Mann_a4
_atom_type_scat_Cromer_Mann_b4
_atom_type_scat_Cromer_Mann_c
_atom_type_scat_source
C 0.0181 0.0091 2.3100 20.8439 1.0200 10.2075 1.5886 0.5687 0.8650 51.6512 0.2156 'International Tables Vol C 4.2.6.8 and 6.1.1.4'
H 0.0000 0.0000 0.4930 10.5109 0.3229 26.1257 0.1402 3.1424 0.0408 57.7998 0.0030 'International Tables Vol C 4.2.6.8 and 6.1.1.4'
O 0.0492 0.0322 3.0485 13.2771 2.2868 5.7011 1.5463 0.3239 0.8670 32.9089 0.2508 'International Tables Vol C 4.2.6.8 and 6.1.1.4'

loop_
_geom_angle_atom_site_label_1
_geom_angle_atom_site_label_2
_geom_angle_atom_site_label_3
_geom_angle
_geom_angle_publ_flag
C2 O1 C3 112.10(15) yes
C4 O3 C10 108.53(13) yes
C12 O4 C13 111.15(18) yes
C2 C1 C4 101.47(14) yes
C2 C1 C7 105.45(13) yes
C4 C1 C7 117.97(15) yes
C2 C1 C9 113.03(15) yes
C4 C1 C9 101.01(14) yes
C7 C1 C9 117.10(14) yes
C1 C2 O1 104.44(14) yes
C1 C2 C5 105.08(14) yes
O1 C2 C5 105.50(15) yes
C1 C2 C14 115.55(14) yes
O1 C2 C14 107.26(14) yes
C5 C2 C14 117.81(16) yes
O1 C3 O2 121.1(3) yes
O1 C3 C4 109.19(16) yes
O2 C3 C4 129.7(3) yes
C1 C4 C3 105.36(16) yes
C1 C4 O3 105.90(14) yes
C3 C4 O3 106.60(17) yes
C1 C4 H41 113.5 no
C3 C4 H41 114.1 no
O3 C4 H41 110.8 no
C2 C5 C6 103.53(15) yes
C2 C5 H51 108.0 no
C6 C5 H51 109.0 no
C2 C5 H52 110.8 no
C6 C5 H52 114.8 no
H51 C5 H52 110.3 no
C5 C6 C7 103.70(15) yes
C5 C6 H61 111.2 no
C7 C6 H61 112.4 no
C5 C6 H62 110.0 no
C7 C6 H62 110.0 no
H61 C6 H62 109.5 no
C1 C7 C6 104.78(14) yes
C1 C7 C8 115.21(16) yes
C6 C7 C8 114.19(19) yes
C1 C7 H71 105.3 no
C6 C7 H71 107.8 no
C8 C7 H71 109.0 no
C7 C8 H81 105.8 no
C7 C8 H82 108.3 no
H81 C8 H82 110.4 no
C7 C8 H83 109.7 no
H81 C8 H83 111.0 no
H82 C8 H83 111.5 no
C1 C9 C10 99.39(14) yes
C1 C9 H91 112.3 no
C10 C9 H91 111.8 no
C1 C9 H92 112.7 no
C10 C9 H92 113.0 no
H91 C9 H92 107.7 no
C9 C10 O3 103.60(16) yes
C9 C10 C11 110.25(16) yes
O3 C10 C11 110.81(14) yes
C9 C10 H101 112.1 no
O3 C10 H101 108.7 no
C11 C10 H101 111.1 no
C10 C11 C12 112.02(17) yes
C10 C11 C14 116.11(15) yes
C12 C11 C14 105.64(18) yes
C10 C11 H111 107.9 no
C12 C11 H111 106.2 no
C14 C11 H111 108.5 no
C11 C12 O4 110.11(18) yes
C11 C12 O5 127.5(3) yes
O4 C12 O5 122.4(2) yes
O4 C13 C14 108.0(2) yes
O4 C13 H131 108.8 no
C14 C13 H131 111.7 no
O4 C13 H132 111.0 no
C14 C13 H132 109.5 no
H131 C13 H132 107.8 no
C13 C14 C11 100.99(16) yes
C13 C14 C2 112.16(19) yes
C11 C14 C2 111.55(16) yes
C13 C14 C15 109.3(2) yes
C11 C14 C15 111.59(19) yes
C2 C14 C15 110.90(15) yes
C14 C15 H151 108.0 no
C14 C15 H152 111.3 no
H151 C15 H152 112.0 no
C14 C15 H153 105.8 no
H151 C15 H153 110.7 no
H152 C15 H153 109.0 no

loop_
_geom_bond_atom_site_label_1
_geom_bond_atom_site_label_2
_geom_bond_distance
_geom_bond_publ_flag
O1 C2 1.472(2) yes
O1 C3 1.333(3) yes
O2 C3 1.198(2) yes
O3 C4 1.429(2) yes
O3 C10 1.446(2) yes
O4 C12 1.329(3) yes
O4 C13 1.437(3) yes
O5 C12 1.195(3) yes
C1 C2 1.563(2) yes
C1 C4 1.519(2) yes
C1 C7 1.550(2) yes
C1 C9 1.511(2) yes
C2 C5 1.525(2) yes
C2 C14 1.552(3) yes
C3 C4 1.483(3) yes
C4 H41 0.970 no
C5 C6 1.522(3) yes
C5 H51 0.997 no
C5 H52 0.958 no
C6 C7 1.509(3) yes
C6 H61 0.956 no
C6 H62 0.971 no
C7 C8 1.526(3) yes
C7 H71 0.963 no
C8 H81 0.983 no
C8 H82 0.971 no
C8 H83 0.957 no
C9 C10 1.515(3) yes
C9 H91 0.977 no
C9 H92 0.971 no
C10 C11 1.521(3) yes
C10 H101 0.989 no
C11 C12 1.516(3) yes
C11 C14 1.537(3) yes
C11 H111 0.968 no
C13 C14 1.538(3) yes
C13 H131 0.980 no
C13 H132 0.980 no
C14 C15 1.542(3) yes
C15 H151 0.973 no
C15 H152 0.981 no
C15 H153 0.971 no

loop_
_geom_hbond_atom_site_label_D
_geom_hbond_atom_site_label_H
_geom_hbond_atom_site_label_A
_geom_hbond_site_symmetry_A
_geom_hbond_angle_DHA
_geom_hbond_distance_DH
_geom_hbond_distance_HA
_geom_hbond_distance_DA
_geom_hbond_publ_flag
C5 H52 O2 2_645 156.23(7) 0.958 2.520 3.419(3) yes
C8 H81 O2 1_655 148.91(8) 0.983 2.540 3.420(3) yes
C9 H92 O5 1_655 138.44(6) 0.971 2.567 3.355(3) yes
C11 H111 O3 2_646 138.46(5) 0.968 2.407 3.197(3) yes
C13 H131 O2 2_645 142.63(9) 0.980 2.578 3.409(3) yes
